data_7238810
loop_
_publ_author_name
'Ohsedo, Yutaka'
'Miyamoto, Misao'
'Oono, Masashi'
'Shikii, Kazuaki'
'Tanaka, Akihiro'

_publ_section_title
;
 Hydrogel formed by a simple squaric acid derivative
;
_journal_issue 12
_journal_name_full 'RSC Advances'
_journal_page_first 3844
_journal_paper_doi 10.1039/c2ra22921h
_journal_volume 3
_journal_year 2013
_chemical_formula_moiety 'C10 H6 O3, H2 O'
_chemical_formula_sum 'C10 H8 O4'
_chemical_formula_weight 192.16
_chemical_name_common 3-hydroxy-4-phenyl-3-cyclobutene-1,2-dione
_chemical_name_systematic 3-hydroxy-4-phenyl-3-cyclobutene-1,2-dione
_space_group_IT_number 2
_space_group_name_Hall '-P 1'
_space_group_name_H-M_alt 'P -1'
_symmetry_cell_setting triclinic
_symmetry_space_group_name_Hall '-P 1'
_symmetry_space_group_name_H-M 'P -1'
_atom_sites_solution_hydrogens geom
_atom_sites_solution_primary direct
_atom_sites_solution_secondary difmap
_audit_creation_method SHELXL-97
_cell_angle_alpha 75.226(3)
_cell_angle_beta 85.617(3)
_cell_angle_gamma 66.772(3)
_cell_formula_units_Z 2
_cell_length_a 6.9284(4)
_cell_length_b 8.1002(5)
_cell_length_c 9.1236(5)
_cell_measurement_reflns_used 2929
_cell_measurement_temperature 173
_cell_measurement_theta_max 69.62
_cell_measurement_theta_min 6.13
_cell_volume 454.80(5)
_computing_cell_refinement 'APEX2 (Bruker AXS, 2006)'
_computing_data_collection 'APEX2 (Bruker AXS, 2006)'
_computing_data_reduction 'SAINT (Bruker AXS, 2004)'
_computing_molecular_graphics 'XSHEL (Bruker AXS,2002)'
_computing_publication_material 'XCIF (Bruker AXS, 2001)'
_computing_structure_refinement 'SHELXL-97 (Sheldrick, 1997)'
_computing_structure_solution 'SHELXS-97 (Sheldrick, 1997)'
_diffrn_ambient_temperature 173
_diffrn_detector_area_resol_mean 8.333
_diffrn_measured_fraction_theta_full 0.894
_diffrn_measured_fraction_theta_max 0.894
_diffrn_measurement_device_type 'Bruker APEXII CCD area detector'
_diffrn_measurement_method 'phi and omega scans'
_diffrn_radiation_monochromator 'Bruker Helios multilayer confocal mirror'
_diffrn_radiation_source 'Bruker TXS fine-focus rotating anode'
_diffrn_radiation_type CuK\a
_diffrn_radiation_wavelength 1.54178
_diffrn_reflns_av_R_equivalents 0.0176
_diffrn_reflns_av_sigmaI/netI 0.0228
_diffrn_reflns_limit_h_max 6
_diffrn_reflns_limit_h_min -8
_diffrn_reflns_limit_k_max 8
_diffrn_reflns_limit_k_min -9
_diffrn_reflns_limit_l_max 10
_diffrn_reflns_limit_l_min -10
_diffrn_reflns_number 4039
_diffrn_reflns_theta_full 71.05
_diffrn_reflns_theta_max 71.05
_diffrn_reflns_theta_min 5.01
_exptl_absorpt_coefficient_mu 0.932
_exptl_absorpt_correction_T_max 0.9816
_exptl_absorpt_correction_T_min 0.8355
_exptl_absorpt_correction_type empirical
_exptl_absorpt_process_details
;
SADABS Sheldrick 1996
;
_exptl_crystal_colour colorless
_exptl_crystal_density_diffrn 1.403
_exptl_crystal_density_method 'not measured'
_exptl_crystal_description plane
_exptl_crystal_F_000 200
_exptl_crystal_size_max 0.20
_exptl_crystal_size_mid 0.05
_exptl_crystal_size_min 0.02
_refine_diff_density_max 0.184
_refine_diff_density_min -0.140
_refine_diff_density_rms 0.035
_refine_ls_extinction_coef 0.002(2)
_refine_ls_extinction_expression Fc^*^=kFc[1+0.001xFc^2^\l^3^/sin(2\q)]^-1/4^
_refine_ls_extinction_method SHELXL
_refine_ls_goodness_of_fit_ref 1.012
_refine_ls_hydrogen_treatment refall
_refine_ls_matrix_type full
_refine_ls_number_parameters 160
_refine_ls_number_reflns 1571
_refine_ls_number_restraints 0
_refine_ls_restrained_S_all 1.012
_refine_ls_R_factor_all 0.0373
_refine_ls_R_factor_gt 0.0362
_refine_ls_shift/su_max 0.001
_refine_ls_shift/su_mean 0.000
_refine_ls_structure_factor_coef Fsqd
_refine_ls_weighting_details 'calc w=1/[\s^2^(Fo^2^)+(0.0570P)^2^+0.1151P] where P=(Fo^2^+2Fc^2^)/3'
_refine_ls_weighting_scheme calc
_refine_ls_wR_factor_gt 0.0980
_refine_ls_wR_factor_ref 0.0993
_reflns_number_gt 1500
_reflns_number_total 1571
_reflns_threshold_expression >2sigma(I)
_cod_data_source_file c2ra22921h.txt
_cod_data_source_block phsq_2_0m
_cod_depositor_comments
;
The following automatic conversions were performed:

data item '_symmetry_cell_setting' value 'Triclinic' was changed to
'triclinic' in accordance with the
/home/saulius/struct/COD-crude-data/automatic-downloads/DataCite-retrospective/RSC/depositions/lib/dictionaries/cif_core.dic
dictionary named 'cif_core.dic' version 2.4.2 last updated on
2011-04-26.

Automatic conversion script
Id: cif_fix_values 6909 2019-04-08 15:41:33Z antanas 
;
_cod_original_sg_symbol_H-M 'P-1 '
_cod_database_code 7238810

loop_
_symmetry_equiv_pos_as_xyz
'x, y, z'
'-x, -y, -z'

loop_
_atom_site_label
_atom_site_type_symbol
_atom_site_fract_x
_atom_site_fract_y
_atom_site_fract_z
_atom_site_U_iso_or_equiv
_atom_site_adp_type
_atom_site_occupancy
_atom_site_symmetry_multiplicity
_atom_site_calc_flag
C1 C 0.3189(2) 0.1587(2) 0.32186(17) 0.0512(4) Uani 1 1 d
C2 C 0.3266(2) 0.0923(2) 0.19561(18) 0.0481(4) Uani 1 1 d
C3 C 0.3037(2) 0.20877(18) 0.05188(16) 0.0383(3) Uani 1 1 d
C4 C 0.27191(17) 0.39439(17) 0.03497(13) 0.0309(3) Uani 1 1 d
C5 C 0.2636(2) 0.4608(2) 0.16320(15) 0.0376(3) Uani 1 1 d
C6 C 0.2878(2) 0.3420(2) 0.30654(16) 0.0478(4) Uani 1 1 d
C7 C 0.24511(17) 0.51734(16) -0.11505(13) 0.0295(3) Uani 1 1 d
C8 C 0.24584(19) 0.49250(17) -0.26807(14) 0.0330(3) Uani 1 1 d
C9 C 0.20368(19) 0.69745(17) -0.33039(14) 0.0339(3) Uani 1 1 d
C10 C 0.20515(18) 0.70504(17) -0.16937(14) 0.0319(3) Uani 1 1 d
H1 H 0.309(2) 0.162(2) -0.038(2) 0.045(4) Uiso 1 1 d
H2 H 0.353(3) -0.040(3) 0.208(2) 0.064(5) Uiso 1 1 d
H3 H 0.334(3) 0.073(3) 0.423(2) 0.067(5) Uiso 1 1 d
H4 H 0.278(3) 0.392(2) 0.390(2) 0.058(5) Uiso 1 1 d
H5 H 0.240(2) 0.589(2) 0.1535(18) 0.041(4) Uiso 1 1 d
H6 H 0.133(3) 0.960(3) -0.178(3) 0.080(6) Uiso 1 1 d
H7 H -0.020(4) 0.158(3) 0.634(3) 0.084(7) Uiso 1 1 d
H8 H 0.121(4) 0.215(3) 0.699(3) 0.083(7) Uiso 1 1 d
O1 O 0.26924(17) 0.36598(13) -0.32543(11) 0.0468(3) Uani 1 1 d
O2 O 0.17940(16) 0.80583(13) -0.45300(11) 0.0454(3) Uani 1 1 d
O3 O 0.17859(16) 0.83459(13) -0.10258(11) 0.0420(3) Uani 1 1 d
O1A O 0.0424(2) 0.14734(14) 0.71668(13) 0.0548(3) Uani 1 1 d

loop_
_atom_site_aniso_label
_atom_site_aniso_U_11
_atom_site_aniso_U_22
_atom_site_aniso_U_33
_atom_site_aniso_U_23
_atom_site_aniso_U_13
_atom_site_aniso_U_12
C1 0.0363(7) 0.0612(10) 0.0372(8) 0.0144(7) -0.0036(6) -0.0146(7)
C2 0.0403(7) 0.0371(8) 0.0497(9) 0.0087(6) 0.0014(6) -0.0092(6)
C3 0.0363(6) 0.0324(7) 0.0391(7) -0.0028(5) 0.0027(5) -0.0099(5)
C4 0.0253(5) 0.0337(6) 0.0298(6) -0.0022(5) -0.0008(4) -0.0105(5)
C5 0.0341(6) 0.0466(8) 0.0329(7) -0.0069(6) -0.0007(5) -0.0178(6)
C6 0.0399(7) 0.0736(10) 0.0286(7) -0.0061(7) -0.0014(5) -0.0243(7)
C7 0.0267(6) 0.0308(6) 0.0303(6) -0.0042(5) -0.0006(4) -0.0124(5)
C8 0.0346(6) 0.0340(6) 0.0300(6) -0.0050(5) 0.0005(5) -0.0146(5)
C9 0.0326(6) 0.0356(7) 0.0315(7) -0.0004(5) -0.0026(5) -0.0155(5)
C10 0.0314(6) 0.0329(6) 0.0326(7) -0.0038(5) -0.0023(5) -0.0158(5)
O1 0.0670(7) 0.0408(6) 0.0364(5) -0.0135(4) 0.0047(4) -0.0230(5)
O2 0.0542(6) 0.0443(6) 0.0331(5) 0.0061(4) -0.0054(4) -0.0227(5)
O3 0.0574(6) 0.0337(5) 0.0402(5) -0.0075(4) -0.0040(4) -0.0232(4)
O1A 0.0916(9) 0.0381(6) 0.0421(6) -0.0047(4) -0.0094(6) -0.0340(6)

loop_
_atom_type_symbol
_atom_type_description
_atom_type_scat_dispersion_real
_atom_type_scat_dispersion_imag
_atom_type_scat_source
C C 0.0181 0.0091 'International Tables Vol C Tables 4.2.6.8 and 6.1.1.4'
H H 0.0000 0.0000 'International Tables Vol C Tables 4.2.6.8 and 6.1.1.4'
O O 0.0492 0.0322 'International Tables Vol C Tables 4.2.6.8 and 6.1.1.4'

loop_
_geom_angle_atom_site_label_1
_geom_angle_atom_site_label_2
_geom_angle_atom_site_label_3
_geom_angle
C2 C1 C6 120.55(13)
C2 C1 H3 118.4(12)
C6 C1 H3 121.0(12)
C1 C2 C3 120.15(14)
C1 C2 H2 119.6(11)
C3 C2 H2 120.2(11)
C2 C3 C4 119.81(14)
C2 C3 H1 120.5(10)
C4 C3 H1 119.7(9)
C5 C4 C3 119.72(12)
C5 C4 C7 120.26(12)
C3 C4 C7 120.02(12)
C6 C5 C4 119.78(14)
C6 C5 H5 119.5(9)
C4 C5 H5 120.8(9)
C1 C6 C5 119.99(15)
C1 C6 H4 122.6(11)
C5 C6 H4 117.4(11)
C10 C7 C4 134.10(11)
C10 C7 C8 92.17(10)
C4 C7 C8 133.72(11)
O1 C8 C7 136.91(12)
O1 C8 C9 134.28(12)
C7 C8 C9 88.81(9)
O2 C9 C10 136.32(12)
O2 C9 C8 137.65(12)
C10 C9 C8 86.04(9)
O3 C10 C7 132.68(12)
O3 C10 C9 134.34(11)
C7 C10 C9 92.98(10)
C10 O3 H6 110.8(12)
H7 O1A H8 111(2)

loop_
_geom_bond_atom_site_label_1
_geom_bond_atom_site_label_2
_geom_bond_distance
C1 C2 1.380(2)
C1 C6 1.384(3)
C1 H3 0.99(2)
C2 C3 1.3847(19)
C2 H2 0.990(19)
C3 C4 1.3995(18)
C3 H1 0.980(17)
C4 C5 1.3954(19)
C4 C7 1.4483(16)
C5 C6 1.389(2)
C5 H5 0.969(16)
C6 H4 0.935(19)
C7 C10 1.3923(17)
C7 C8 1.4598(17)
C8 O1 1.2165(16)
C8 C9 1.5252(17)
C9 O2 1.2090(16)
C9 C10 1.4869(17)
C10 O3 1.2896(16)
O3 H6 1.02(2)
O1A H7 0.87(3)
O1A H8 0.89(3)
